data_4346106
loop_
_publ_author_name
'Whited, Matthew T.'
'Qiu, Lisa'
'Kosanovich, Alex J.'
'Janzen, Daron E.'

_publ_section_title
;
 Chalcogen extrusion from heteroallenes and carbon monoxide by a
 three-coordinate rh(i) disilylamide.
;
_journal_issue 7
_journal_name_full 'Inorganic chemistry'
_journal_page_first 3670
_journal_page_last 3679
_journal_paper_doi 10.1021/acs.inorgchem.5b00305
_journal_volume 54
_journal_year 2015
_chemical_formula_moiety 'C37 H80 P4 Rh2 S3, C4 H10 O'
_chemical_formula_sum 'C41 H90 O P4 Rh2 S3'
_chemical_formula_weight 1025.00
_space_group_crystal_system monoclinic
_space_group_IT_number 14
_space_group_name_Hall '-P 2ybc'
_space_group_name_H-M_alt 'P 1 21/c 1'
_atom_sites_solution_hydrogens geom
_audit_creation_date 2015-01-15
_audit_creation_method
;
Olex2 1.2
(compiled 2014.11.28 svn.r3106 for OlexSys, GUI svn.r4959)
;
_cell_angle_alpha 90
_cell_angle_beta 95.349(2)
_cell_angle_gamma 90
_cell_formula_units_Z 4
_cell_length_a 11.2078(19)
_cell_length_b 20.257(3)
_cell_length_c 22.118(4)
_cell_measurement_reflns_used 2964
_cell_measurement_temperature 123(2)
_cell_measurement_theta_max 20.58
_cell_measurement_theta_min 2.21
_cell_volume 4999.7(14)
_computing_molecular_graphics 'Olex2 (Dolomanov et al., 2009)'
_computing_publication_material 'Olex2 (Dolomanov et al., 2009)'
_computing_structure_refinement 'ShelXL (Sheldrick, 2008)'
_diffrn_ambient_temperature 123.15
_diffrn_measured_fraction_theta_full 1.000
_diffrn_measured_fraction_theta_max 0.994
_diffrn_measurement_device_type 'Bruker APEX-II CCD'
_diffrn_measurement_method '\f and \w scans'
_diffrn_radiation_monochromator graphite
_diffrn_radiation_type MoK\a
_diffrn_radiation_wavelength 0.71073
_diffrn_reflns_av_R_equivalents 0.1119
_diffrn_reflns_av_unetI/netI 0.1037
_diffrn_reflns_Laue_measured_fraction_full 1.000
_diffrn_reflns_Laue_measured_fraction_max 0.994
_diffrn_reflns_limit_h_max 14
_diffrn_reflns_limit_h_min -14
_diffrn_reflns_limit_k_max 26
_diffrn_reflns_limit_k_min -26
_diffrn_reflns_limit_l_max 28
_diffrn_reflns_limit_l_min -28
_diffrn_reflns_number 50650
_diffrn_reflns_point_group_measured_fraction_full 1.000
_diffrn_reflns_point_group_measured_fraction_max 0.994
_diffrn_reflns_theta_full 25.000
_diffrn_reflns_theta_max 27.539
_diffrn_reflns_theta_min 1.825
_diffrn_standards_number 0
_exptl_absorpt_coefficient_mu 0.942
_exptl_absorpt_correction_T_max 0.9697
_exptl_absorpt_correction_T_min 0.8652
_exptl_absorpt_correction_type multi-scan
_exptl_absorpt_process_details
;
SADABS-2012/1 (Bruker,2012) was used for absorption correction.
wR2(int) was 0.0734 before and 0.0682 after correction.
The Ratio of minimum to maximum transmission is 0.8922.
The \l/2 correction factor is 0.0015.
;
_exptl_crystal_colour yellow
_exptl_crystal_colour_primary yellow
_exptl_crystal_density_diffrn 1.362
_exptl_crystal_density_method 'not measured'
_exptl_crystal_description Prism
_exptl_crystal_F_000 2168
_exptl_crystal_size_max 0.15
_exptl_crystal_size_mid 0.05
_exptl_crystal_size_min 0.03
_refine_diff_density_max 1.609
_refine_diff_density_min -0.922
_refine_diff_density_rms 0.140
_refine_ls_extinction_method none
_refine_ls_goodness_of_fit_ref 0.988
_refine_ls_hydrogen_treatment constr
_refine_ls_matrix_type full
_refine_ls_number_parameters 486
_refine_ls_number_reflns 11463
_refine_ls_number_restraints 0
_refine_ls_restrained_S_all 0.988
_refine_ls_R_factor_all 0.1018
_refine_ls_R_factor_gt 0.0516
_refine_ls_shift/su_max 0.001
_refine_ls_shift/su_mean 0.000
_refine_ls_structure_factor_coef Fsqd
_refine_ls_weighting_details 'w=1/[\s^2^(Fo^2^)+(0.0485P)^2^] where P=(Fo^2^+2Fc^2^)/3'
_refine_ls_weighting_scheme calc
_refine_ls_wR_factor_gt 0.1034
_refine_ls_wR_factor_ref 0.1250
_reflns_Friedel_coverage 0.000
_reflns_number_gt 7183
_reflns_number_total 11463
_reflns_threshold_expression 'I > 2\s(I)'
_cod_data_source_file ic5b00305_si_002.cif
_cod_data_source_block UMN15007_compound3
_cod_original_cell_volume 4999.9(15)
_cod_database_code 4346106
_shelxl_version_number 2014-3
_shelx_space_group_comment
;
The symmetry employed for this shelxl refinement is uniquely defined
by the following loop, which should always be used as a source of
symmetry information in preference to the above space-group names.
They are only intended as comments.
;
_shelx_estimated_absorpt_t_max 0.972
_shelx_estimated_absorpt_t_min 0.872

loop_
_space_group_symop_operation_xyz
'x, y, z'
'-x, y+1/2, -z+1/2'
'-x, -y, -z'
'x, -y-1/2, z-1/2'

loop_
_atom_site_label
_atom_site_type_symbol
_atom_site_fract_x
_atom_site_fract_y
_atom_site_fract_z
_atom_site_U_iso_or_equiv
_atom_site_adp_type
_atom_site_occupancy
_atom_site_site_symmetry_order
_atom_site_calc_flag
_atom_site_refinement_flags_posn
Rh1 Rh 0.59807(4) 0.23908(2) 0.42524(2) 0.01839(10) Uani 1 1 d .
Rh2 Rh 0.61437(3) 0.37877(2) 0.33886(2) 0.01733(10) Uani 1 1 d .
S1 S 0.73529(11) 0.28332(6) 0.36095(6) 0.0203(3) Uani 1 1 d .
S2 S 0.48345(11) 0.28619(6) 0.34051(6) 0.0196(3) Uani 1 1 d .
S3 S 0.62538(15) 0.24564(9) 0.23290(7) 0.0459(4) Uani 1 1 d .
P1 P 0.72807(12) 0.19450(6) 0.49788(6) 0.0222(3) Uani 1 1 d .
P2 P 0.45077(12) 0.19054(6) 0.47174(6) 0.0212(3) Uani 1 1 d .
P3 P 0.47866(12) 0.45846(6) 0.30885(6) 0.0194(3) Uani 1 1 d .
P4 P 0.75896(12) 0.45431(6) 0.32610(6) 0.0191(3) Uani 1 1 d .
C1 C 0.6477(5) 0.1374(2) 0.5453(2) 0.0284(13) Uani 1 1 d .
H1A H 0.6559 0.0918 0.5301 0.034 Uiso 1 1 calc R
H1B H 0.6854 0.1391 0.5875 0.034 Uiso 1 1 calc R
C2 C 0.5135(4) 0.1543(3) 0.5450(2) 0.0257(12) Uani 1 1 d .
H2A H 0.5027 0.1860 0.5781 0.031 Uiso 1 1 calc R
H2B H 0.4685 0.1137 0.5530 0.031 Uiso 1 1 calc R
C3 C 0.8500(5) 0.1379(2) 0.4731(2) 0.0262(12) Uani 1 1 d .
C4 C 0.7930(5) 0.0944(3) 0.4213(3) 0.0349(14) Uani 1 1 d .
H4A H 0.8557 0.0692 0.4035 0.052 Uiso 1 1 calc GR
H4B H 0.7508 0.1223 0.3901 0.052 Uiso 1 1 calc GR
H4C H 0.7359 0.0638 0.4374 0.052 Uiso 1 1 calc GR
C5 C 0.9494(5) 0.1784(3) 0.4469(3) 0.0310(13) Uani 1 1 d .
H5A H 1.0051 0.1484 0.4290 0.046 Uiso 1 1 calc GR
H5B H 0.9928 0.2040 0.4795 0.046 Uiso 1 1 calc GR
H5C H 0.9136 0.2085 0.4156 0.046 Uiso 1 1 calc GR
C6 C 0.9082(5) 0.0917(3) 0.5222(3) 0.0350(14) Uani 1 1 d .
H6A H 0.9644 0.0621 0.5042 0.052 Uiso 1 1 calc GR
H6B H 0.8460 0.0655 0.5393 0.052 Uiso 1 1 calc GR
H6C H 0.9515 0.1179 0.5544 0.052 Uiso 1 1 calc GR
C7 C 0.8010(5) 0.2563(2) 0.5536(2) 0.0251(12) Uani 1 1 d .
C8 C 0.8545(5) 0.3127(2) 0.5193(3) 0.0343(14) Uani 1 1 d .
H8A H 0.8780 0.3487 0.5475 0.051 Uiso 1 1 calc GR
H8B H 0.7949 0.3289 0.4875 0.051 Uiso 1 1 calc GR
H8C H 0.9252 0.2968 0.5007 0.051 Uiso 1 1 calc GR
C9 C 0.8954(6) 0.2294(3) 0.6016(3) 0.0400(15) Uani 1 1 d .
H9A H 0.9178 0.2639 0.6316 0.060 Uiso 1 1 calc GR
H9B H 0.9664 0.2157 0.5821 0.060 Uiso 1 1 calc GR
H9C H 0.8626 0.1914 0.6219 0.060 Uiso 1 1 calc GR
C10 C 0.6994(6) 0.2853(3) 0.5864(3) 0.0400(15) Uani 1 1 d .
H10A H 0.7318 0.3182 0.6161 0.060 Uiso 1 1 calc GR
H10B H 0.6601 0.2500 0.6075 0.060 Uiso 1 1 calc GR
H10C H 0.6409 0.3064 0.5568 0.060 Uiso 1 1 calc GR
C11 C 0.3792(5) 0.1171(2) 0.4281(2) 0.0247(12) Uani 1 1 d .
C12 C 0.3390(5) 0.1366(3) 0.3632(2) 0.0356(14) Uani 1 1 d .
H12A H 0.3070 0.0978 0.3407 0.053 Uiso 1 1 calc GR
H12B H 0.4075 0.1541 0.3438 0.053 Uiso 1 1 calc GR
H12C H 0.2766 0.1705 0.3631 0.053 Uiso 1 1 calc GR
C13 C 0.2742(5) 0.0846(3) 0.4568(3) 0.0368(15) Uani 1 1 d .
H13A H 0.2499 0.0445 0.4342 0.055 Uiso 1 1 calc GR
H13B H 0.2066 0.1154 0.4553 0.055 Uiso 1 1 calc GR
H13C H 0.2993 0.0733 0.4991 0.055 Uiso 1 1 calc GR
C14 C 0.4771(5) 0.0650(2) 0.4255(3) 0.0310(13) Uani 1 1 d .
H14A H 0.4441 0.0264 0.4031 0.047 Uiso 1 1 calc GR
H14B H 0.5067 0.0520 0.4668 0.047 Uiso 1 1 calc GR
H14C H 0.5432 0.0834 0.4048 0.047 Uiso 1 1 calc GR
C15 C 0.3261(5) 0.2453(3) 0.4970(2) 0.0265(12) Uani 1 1 d .
C16 C 0.2412(5) 0.2671(3) 0.4426(2) 0.0302(13) Uani 1 1 d .
H16A H 0.1895 0.3026 0.4550 0.045 Uiso 1 1 calc GR
H16B H 0.1917 0.2295 0.4276 0.045 Uiso 1 1 calc GR
H16C H 0.2880 0.2830 0.4103 0.045 Uiso 1 1 calc GR
C17 C 0.3889(5) 0.3069(3) 0.5259(3) 0.0323(14) Uani 1 1 d .
H17A H 0.3289 0.3407 0.5324 0.048 Uiso 1 1 calc GR
H17B H 0.4457 0.3242 0.4988 0.048 Uiso 1 1 calc GR
H17C H 0.4321 0.2949 0.5649 0.048 Uiso 1 1 calc GR
C18 C 0.2532(5) 0.2146(3) 0.5454(3) 0.0344(14) Uani 1 1 d .
H18A H 0.1955 0.2470 0.5580 0.052 Uiso 1 1 calc GR
H18B H 0.3074 0.2014 0.5806 0.052 Uiso 1 1 calc GR
H18C H 0.2101 0.1757 0.5284 0.052 Uiso 1 1 calc GR
C19 C 0.5589(4) 0.5304(2) 0.2807(2) 0.0226(11) Uani 1 1 d .
H19A H 0.5610 0.5265 0.2362 0.027 Uiso 1 1 calc R
H19B H 0.5147 0.5712 0.2889 0.027 Uiso 1 1 calc R
C20 C 0.6872(4) 0.5357(2) 0.3106(2) 0.0225(11) Uani 1 1 d .
H20A H 0.6863 0.5602 0.3493 0.027 Uiso 1 1 calc R
H20B H 0.7358 0.5614 0.2838 0.027 Uiso 1 1 calc R
C21 C 0.3662(4) 0.4393(2) 0.2415(2) 0.0216(11) Uani 1 1 d .
C22 C 0.4338(5) 0.4009(3) 0.1952(2) 0.0264(12) Uani 1 1 d .
H22A H 0.3791 0.3911 0.1592 0.040 Uiso 1 1 calc GR
H22B H 0.4647 0.3595 0.2136 0.040 Uiso 1 1 calc GR
H22C H 0.5008 0.4277 0.1835 0.040 Uiso 1 1 calc GR
C23 C 0.2656(5) 0.3954(3) 0.2602(3) 0.0301(13) Uani 1 1 d .
H23A H 0.2129 0.3831 0.2242 0.045 Uiso 1 1 calc GR
H23B H 0.2194 0.4194 0.2886 0.045 Uiso 1 1 calc GR
H23C H 0.2999 0.3555 0.2799 0.045 Uiso 1 1 calc GR
C24 C 0.3134(5) 0.5011(3) 0.2084(2) 0.0309(13) Uani 1 1 d .
H24A H 0.2654 0.4878 0.1711 0.046 Uiso 1 1 calc GR
H24B H 0.3786 0.5300 0.1983 0.046 Uiso 1 1 calc GR
H24C H 0.2624 0.5247 0.2349 0.046 Uiso 1 1 calc GR
C25 C 0.3929(5) 0.4925(2) 0.3720(2) 0.0228(11) Uani 1 1 d .
C26 C 0.3472(5) 0.4349(3) 0.4083(3) 0.0353(14) Uani 1 1 d .
H26A H 0.3099 0.4521 0.4435 0.053 Uiso 1 1 calc GR
H26B H 0.4145 0.4062 0.4223 0.053 Uiso 1 1 calc GR
H26C H 0.2879 0.4097 0.3824 0.053 Uiso 1 1 calc GR
C27 C 0.2887(5) 0.5393(2) 0.3514(2) 0.0288(13) Uani 1 1 d .
H27A H 0.2536 0.5567 0.3871 0.043 Uiso 1 1 calc GR
H27B H 0.2274 0.5150 0.3259 0.043 Uiso 1 1 calc GR
H27C H 0.3187 0.5759 0.3281 0.043 Uiso 1 1 calc GR
C28 C 0.4816(5) 0.5317(3) 0.4152(2) 0.0318(13) Uani 1 1 d .
H28A H 0.4426 0.5449 0.4511 0.048 Uiso 1 1 calc GR
H28B H 0.5077 0.5711 0.3944 0.048 Uiso 1 1 calc GR
H28C H 0.5514 0.5040 0.4276 0.048 Uiso 1 1 calc GR
C29 C 0.8459(4) 0.4393(2) 0.2583(2) 0.0223(11) Uani 1 1 d .
C30 C 0.7566(5) 0.4415(3) 0.2014(2) 0.0283(13) Uani 1 1 d .
H30A H 0.7983 0.4311 0.1655 0.042 Uiso 1 1 calc GR
H30B H 0.7214 0.4857 0.1969 0.042 Uiso 1 1 calc GR
H30C H 0.6929 0.4090 0.2053 0.042 Uiso 1 1 calc GR
C31 C 0.9005(5) 0.3700(2) 0.2595(2) 0.0248(12) Uani 1 1 d .
H31A H 0.9437 0.3637 0.2234 0.037 Uiso 1 1 calc GR
H31B H 0.8366 0.3371 0.2598 0.037 Uiso 1 1 calc GR
H31C H 0.9563 0.3650 0.2960 0.037 Uiso 1 1 calc GR
C32 C 0.9437(5) 0.4907(3) 0.2504(3) 0.0303(13) Uani 1 1 d .
H32A H 0.9733 0.4853 0.2104 0.045 Uiso 1 1 calc GR
H32B H 1.0099 0.4845 0.2821 0.045 Uiso 1 1 calc GR
H32C H 0.9104 0.5351 0.2537 0.045 Uiso 1 1 calc GR
C33 C 0.8688(5) 0.4744(2) 0.3940(2) 0.0252(12) Uani 1 1 d .
C34 C 0.9647(5) 0.4203(3) 0.4042(2) 0.0290(13) Uani 1 1 d .
H34A H 1.0051 0.4243 0.4453 0.044 Uiso 1 1 calc GR
H34B H 1.0236 0.4253 0.3745 0.044 Uiso 1 1 calc GR
H34C H 0.9266 0.3768 0.3995 0.044 Uiso 1 1 calc GR
C35 C 0.7972(5) 0.4762(3) 0.4494(2) 0.0298(13) Uani 1 1 d .
H35A H 0.8523 0.4799 0.4863 0.045 Uiso 1 1 calc GR
H35B H 0.7501 0.4356 0.4509 0.045 Uiso 1 1 calc GR
H35C H 0.7433 0.5144 0.4465 0.045 Uiso 1 1 calc GR
C36 C 0.9330(5) 0.5413(3) 0.3909(3) 0.0323(13) Uani 1 1 d .
H36A H 0.9792 0.5503 0.4298 0.048 Uiso 1 1 calc GR
H36B H 0.8735 0.5763 0.3822 0.048 Uiso 1 1 calc GR
H36C H 0.9873 0.5400 0.3586 0.048 Uiso 1 1 calc GR
C37 C 0.6151(5) 0.2713(3) 0.3039(2) 0.0288(13) Uani 1 1 d .
O1 O 1.0939(3) 0.17711(17) 0.24000(18) 0.0363(10) Uani 1 1 d .
C38 C 0.9065(6) 0.1397(3) 0.2714(3) 0.0504(18) Uani 1 1 d .
H38A H 0.8332 0.1541 0.2885 0.076 Uiso 1 1 calc GR
H38B H 0.9460 0.1055 0.2974 0.076 Uiso 1 1 calc GR
H38C H 0.8861 0.1218 0.2306 0.076 Uiso 1 1 calc GR
C39 C 0.9888(5) 0.1970(3) 0.2680(3) 0.0392(15) Uani 1 1 d .
H39A H 0.9473 0.2328 0.2439 0.047 Uiso 1 1 calc R
H39B H 1.0122 0.2141 0.3093 0.047 Uiso 1 1 calc R
C40 C 1.1692(5) 0.2317(3) 0.2330(3) 0.0372(15) Uani 1 1 d .
H40A H 1.1929 0.2518 0.2732 0.045 Uiso 1 1 calc R
H40B H 1.1256 0.2654 0.2071 0.045 Uiso 1 1 calc R
C41 C 1.2792(6) 0.2102(3) 0.2043(3) 0.0425(16) Uani 1 1 d .
H41A H 1.3293 0.2488 0.1979 0.064 Uiso 1 1 calc GR
H41B H 1.2555 0.1891 0.1652 0.064 Uiso 1 1 calc GR
H41C H 1.3246 0.1788 0.2311 0.064 Uiso 1 1 calc GR

loop_
_atom_site_aniso_label
_atom_site_aniso_U_11
_atom_site_aniso_U_22
_atom_site_aniso_U_33
_atom_site_aniso_U_23
_atom_site_aniso_U_13
_atom_site_aniso_U_12
Rh1 0.0196(2) 0.01652(19) 0.0189(2) 0.00193(16) 0.00114(17) -0.00127(16)
Rh2 0.0182(2) 0.01517(19) 0.0186(2) 0.00062(16) 0.00145(16) -0.00055(16)
S1 0.0193(7) 0.0188(6) 0.0227(7) 0.0020(5) 0.0025(5) 0.0004(5)
S2 0.0193(7) 0.0183(6) 0.0211(7) 0.0016(5) 0.0005(5) -0.0015(5)
S3 0.0394(10) 0.0645(11) 0.0337(9) -0.0185(8) 0.0025(8) 0.0095(8)
P1 0.0243(8) 0.0175(7) 0.0242(7) 0.0018(6) -0.0005(6) -0.0007(6)
P2 0.0219(7) 0.0196(7) 0.0224(7) 0.0025(5) 0.0031(6) -0.0018(5)
P3 0.0207(7) 0.0163(6) 0.0210(7) -0.0004(5) 0.0011(6) 0.0005(5)
P4 0.0190(7) 0.0169(6) 0.0213(7) 0.0009(5) 0.0009(6) -0.0013(5)
C1 0.035(3) 0.022(3) 0.027(3) 0.005(2) -0.003(3) -0.001(2)
C2 0.026(3) 0.028(3) 0.024(3) 0.009(2) 0.003(2) 0.000(2)
C3 0.026(3) 0.021(3) 0.031(3) 0.005(2) 0.000(2) -0.002(2)
C4 0.029(3) 0.033(3) 0.043(4) -0.010(3) 0.004(3) 0.005(3)
C5 0.027(3) 0.026(3) 0.040(3) 0.006(3) 0.000(3) 0.003(2)
C6 0.035(4) 0.025(3) 0.044(4) 0.007(3) -0.003(3) 0.001(3)
C7 0.028(3) 0.026(3) 0.021(3) 0.003(2) -0.002(2) -0.002(2)
C8 0.043(4) 0.019(3) 0.039(4) -0.006(3) -0.004(3) -0.006(3)
C9 0.048(4) 0.035(3) 0.032(3) 0.007(3) -0.019(3) -0.004(3)
C10 0.050(4) 0.037(3) 0.033(3) -0.013(3) 0.004(3) -0.003(3)
C11 0.023(3) 0.021(3) 0.030(3) 0.004(2) 0.000(2) -0.001(2)
C12 0.044(4) 0.026(3) 0.036(4) 0.002(3) -0.003(3) -0.005(3)
C13 0.032(3) 0.030(3) 0.048(4) 0.000(3) 0.005(3) -0.013(3)
C14 0.031(3) 0.023(3) 0.039(3) -0.004(2) 0.004(3) -0.007(2)
C15 0.026(3) 0.029(3) 0.025(3) 0.001(2) 0.006(2) 0.000(2)
C16 0.029(3) 0.029(3) 0.032(3) 0.003(2) -0.001(3) 0.004(2)
C17 0.035(3) 0.027(3) 0.036(3) -0.002(3) 0.010(3) 0.006(3)
C18 0.028(3) 0.041(3) 0.036(3) 0.001(3) 0.013(3) 0.000(3)
C19 0.028(3) 0.017(3) 0.023(3) 0.003(2) 0.002(2) 0.003(2)
C20 0.023(3) 0.021(3) 0.024(3) 0.000(2) 0.004(2) -0.002(2)
C21 0.020(3) 0.019(3) 0.025(3) -0.002(2) -0.004(2) 0.001(2)
C22 0.020(3) 0.035(3) 0.023(3) -0.004(2) -0.001(2) -0.001(2)
C23 0.024(3) 0.025(3) 0.039(3) 0.000(2) -0.006(3) -0.005(2)
C24 0.029(3) 0.031(3) 0.031(3) 0.004(3) -0.005(3) 0.001(2)
C25 0.025(3) 0.024(3) 0.020(3) -0.001(2) 0.002(2) 0.002(2)
C26 0.039(4) 0.030(3) 0.039(4) 0.003(3) 0.017(3) 0.003(3)
C27 0.028(3) 0.025(3) 0.035(3) 0.000(2) 0.009(3) 0.007(2)
C28 0.030(3) 0.032(3) 0.033(3) -0.010(3) 0.001(3) 0.002(3)
C29 0.022(3) 0.020(3) 0.025(3) 0.003(2) 0.005(2) 0.000(2)
C30 0.034(3) 0.025(3) 0.026(3) 0.000(2) 0.005(3) 0.003(2)
C31 0.029(3) 0.025(3) 0.021(3) -0.002(2) 0.001(2) 0.001(2)
C32 0.027(3) 0.027(3) 0.038(3) 0.002(3) 0.010(3) -0.011(2)
C33 0.027(3) 0.024(3) 0.024(3) 0.002(2) -0.003(2) -0.003(2)
C34 0.028(3) 0.030(3) 0.027(3) 0.001(2) -0.009(2) 0.000(2)
C35 0.029(3) 0.033(3) 0.025(3) -0.004(2) -0.008(2) 0.002(2)
C36 0.029(3) 0.030(3) 0.036(3) -0.004(3) -0.008(3) -0.006(3)
C37 0.025(3) 0.029(3) 0.032(3) -0.004(2) 0.002(3) 0.000(2)
O1 0.042(3) 0.020(2) 0.048(3) -0.0031(18) 0.008(2) -0.0063(18)
C38 0.046(4) 0.024(3) 0.084(5) -0.005(3) 0.014(4) 0.001(3)
C39 0.045(4) 0.028(3) 0.045(4) -0.006(3) 0.008(3) 0.001(3)
C40 0.043(4) 0.025(3) 0.041(4) 0.002(3) -0.008(3) -0.010(3)
C41 0.054(4) 0.033(3) 0.040(4) -0.004(3) 0.002(3) -0.014(3)

loop_
_atom_type_symbol
_atom_type_description
_atom_type_scat_dispersion_real
_atom_type_scat_dispersion_imag
_atom_type_scat_source
C C 0.0033 0.0016 'International Tables Vol C Tables 4.2.6.8 and 6.1.1.4'
H H 0.0000 0.0000 'International Tables Vol C Tables 4.2.6.8 and 6.1.1.4'
O O 0.0106 0.0060 'International Tables Vol C Tables 4.2.6.8 and 6.1.1.4'
P P 0.1023 0.0942 'International Tables Vol C Tables 4.2.6.8 and 6.1.1.4'
Rh Rh -1.1178 0.9187 'International Tables Vol C Tables 4.2.6.8 and 6.1.1.4'
S S 0.1246 0.1234 'International Tables Vol C Tables 4.2.6.8 and 6.1.1.4'

loop_
_geom_angle_atom_site_label_1
_geom_angle_atom_site_label_2
_geom_angle_atom_site_label_3
_geom_angle
S1 Rh1 S2 72.97(5)
P1 Rh1 S1 99.61(5)
P1 Rh1 S2 172.21(5)
P2 Rh1 S1 170.26(5)
P2 Rh1 S2 99.82(5)
P2 Rh1 P1 87.26(5)
S2 Rh2 S1 72.41(5)
P3 Rh2 S1 170.71(5)
P3 Rh2 S2 99.62(5)
P3 Rh2 C37 126.47(14)
P4 Rh2 S1 100.00(5)
P4 Rh2 S2 169.07(5)
P4 Rh2 P3 87.19(5)
P4 Rh2 C37 124.76(13)
C37 Rh2 S1 44.36(14)
C37 Rh2 S2 44.35(13)
Rh1 S1 Rh2 92.37(5)
C37 S1 Rh1 83.22(18)
C37 S1 Rh2 65.56(17)
Rh1 S2 Rh2 92.28(5)
C37 S2 Rh1 83.08(19)
C37 S2 Rh2 65.62(17)
C1 P1 Rh1 109.73(18)
C1 P1 C3 100.8(2)
C1 P1 C7 104.4(2)
C3 P1 Rh1 117.99(18)
C7 P1 Rh1 114.27(17)
C7 P1 C3 108.0(2)
C2 P2 Rh1 109.70(17)
C2 P2 C11 103.9(2)
C2 P2 C15 101.7(2)
C11 P2 Rh1 113.63(16)
C15 P2 Rh1 117.94(16)
C15 P2 C11 108.4(2)
C19 P3 Rh2 108.91(16)
C19 P3 C21 101.8(2)
C19 P3 C25 104.9(2)
C21 P3 Rh2 117.45(16)
C25 P3 Rh2 114.47(16)
C25 P3 C21 107.9(2)
C20 P4 Rh2 108.71(16)
C20 P4 C29 104.1(2)
C20 P4 C33 101.2(2)
C29 P4 Rh2 114.76(16)
C29 P4 C33 108.6(2)
C33 P4 Rh2 117.76(16)
P1 C1 H1A 109.1
P1 C1 H1B 109.1
H1A C1 H1B 107.8
C2 C1 P1 112.7(3)
C2 C1 H1A 109.1
C2 C1 H1B 109.1
P2 C2 H2A 109.1
P2 C2 H2B 109.1
C1 C2 P2 112.4(3)
C1 C2 H2A 109.1
C1 C2 H2B 109.1
H2A C2 H2B 107.8
C4 C3 P1 107.5(4)
C4 C3 C5 107.0(4)
C5 C3 P1 110.6(3)
C6 C3 P1 115.7(4)
C6 C3 C4 107.3(4)
C6 C3 C5 108.5(4)
C3 C4 H4A 109.5
C3 C4 H4B 109.5
C3 C4 H4C 109.5
H4A C4 H4B 109.5
H4A C4 H4C 109.5
H4B C4 H4C 109.5
C3 C5 H5A 109.5
C3 C5 H5B 109.5
C3 C5 H5C 109.5
H5A C5 H5B 109.5
H5A C5 H5C 109.5
H5B C5 H5C 109.5
C3 C6 H6A 109.5
C3 C6 H6B 109.5
C3 C6 H6C 109.5
H6A C6 H6B 109.5
H6A C6 H6C 109.5
H6B C6 H6C 109.5
C8 C7 P1 109.7(4)
C8 C7 C9 109.5(5)
C9 C7 P1 116.5(4)
C10 C7 P1 105.6(4)
C10 C7 C8 107.1(4)
C10 C7 C9 107.9(5)
C7 C8 H8A 109.5
C7 C8 H8B 109.5
C7 C8 H8C 109.5
H8A C8 H8B 109.5
H8A C8 H8C 109.5
H8B C8 H8C 109.5
C7 C9 H9A 109.5
C7 C9 H9B 109.5
C7 C9 H9C 109.5
H9A C9 H9B 109.5
H9A C9 H9C 109.5
H9B C9 H9C 109.5
C7 C10 H10A 109.5
C7 C10 H10B 109.5
C7 C10 H10C 109.5
H10A C10 H10B 109.5
H10A C10 H10C 109.5
H10B C10 H10C 109.5
C12 C11 P2 110.5(3)
C12 C11 C13 109.3(5)
C12 C11 C14 107.2(4)
C13 C11 P2 115.3(4)
C14 C11 P2 106.7(4)
C14 C11 C13 107.5(4)
C11 C12 H12A 109.5
C11 C12 H12B 109.5
C11 C12 H12C 109.5
H12A C12 H12B 109.5
H12A C12 H12C 109.5
H12B C12 H12C 109.5
C11 C13 H13A 109.5
C11 C13 H13B 109.5
C11 C13 H13C 109.5
H13A C13 H13B 109.5
H13A C13 H13C 109.5
H13B C13 H13C 109.5
C11 C14 H14A 109.5
C11 C14 H14B 109.5
C11 C14 H14C 109.5
H14A C14 H14B 109.5
H14A C14 H14C 109.5
H14B C14 H14C 109.5
C16 C15 P2 110.8(4)
C16 C15 C17 108.6(4)
C16 C15 C18 109.5(4)
C17 C15 P2 105.9(4)
C18 C15 P2 114.9(4)
C18 C15 C17 106.9(4)
C15 C16 H16A 109.5
C15 C16 H16B 109.5
C15 C16 H16C 109.5
H16A C16 H16B 109.5
H16A C16 H16C 109.5
H16B C16 H16C 109.5
C15 C17 H17A 109.5
C15 C17 H17B 109.5
C15 C17 H17C 109.5
H17A C17 H17B 109.5
H17A C17 H17C 109.5
H17B C17 H17C 109.5
C15 C18 H18A 109.5
C15 C18 H18B 109.5
C15 C18 H18C 109.5
H18A C18 H18B 109.5
H18A C18 H18C 109.5
H18B C18 H18C 109.5
P3 C19 H19A 109.2
P3 C19 H19B 109.2
H19A C19 H19B 107.9
C20 C19 P3 112.1(3)
C20 C19 H19A 109.2
C20 C19 H19B 109.2
P4 C20 H20A 109.0
P4 C20 H20B 109.0
C19 C20 P4 113.1(3)
C19 C20 H20A 109.0
C19 C20 H20B 109.0
H20A C20 H20B 107.8
C22 C21 P3 107.0(3)
C23 C21 P3 111.1(4)
C23 C21 C22 107.9(4)
C23 C21 C24 110.0(4)
C24 C21 P3 113.9(3)
C24 C21 C22 106.6(4)
C21 C22 H22A 109.5
C21 C22 H22B 109.5
C21 C22 H22C 109.5
H22A C22 H22B 109.5
H22A C22 H22C 109.5
H22B C22 H22C 109.5
C21 C23 H23A 109.5
C21 C23 H23B 109.5
C21 C23 H23C 109.5
H23A C23 H23B 109.5
H23A C23 H23C 109.5
H23B C23 H23C 109.5
C21 C24 H24A 109.5
C21 C24 H24B 109.5
C21 C24 H24C 109.5
H24A C24 H24B 109.5
H24A C24 H24C 109.5
H24B C24 H24C 109.5
C26 C25 P3 109.0(3)
C26 C25 C27 110.0(4)
C26 C25 C28 107.3(4)
C27 C25 P3 115.3(3)
C28 C25 P3 107.6(3)
C28 C25 C27 107.3(4)
C25 C26 H26A 109.5
C25 C26 H26B 109.5
C25 C26 H26C 109.5
H26A C26 H26B 109.5
H26A C26 H26C 109.5
H26B C26 H26C 109.5
C25 C27 H27A 109.5
C25 C27 H27B 109.5
C25 C27 H27C 109.5
H27A C27 H27B 109.5
H27A C27 H27C 109.5
H27B C27 H27C 109.5
C25 C28 H28A 109.5
C25 C28 H28B 109.5
C25 C28 H28C 109.5
H28A C28 H28B 109.5
H28A C28 H28C 109.5
H28B C28 H28C 109.5
C30 C29 P4 107.6(3)
C31 C29 P4 111.6(3)
C31 C29 C30 105.6(4)
C31 C29 C32 109.6(4)
C32 C29 P4 114.2(4)
C32 C29 C30 107.8(4)
C29 C30 H30A 109.5
C29 C30 H30B 109.5
C29 C30 H30C 109.5
H30A C30 H30B 109.5
H30A C30 H30C 109.5
H30B C30 H30C 109.5
C29 C31 H31A 109.5
C29 C31 H31B 109.5
C29 C31 H31C 109.5
H31A C31 H31B 109.5
H31A C31 H31C 109.5
H31B C31 H31C 109.5
C29 C32 H32A 109.5
C29 C32 H32B 109.5
C29 C32 H32C 109.5
H32A C32 H32B 109.5
H32A C32 H32C 109.5
H32B C32 H32C 109.5
C34 C33 P4 110.9(3)
C34 C33 C36 108.1(4)
C35 C33 P4 106.9(4)
C35 C33 C34 108.2(4)
C35 C33 C36 107.4(4)
C36 C33 P4 115.2(4)
C33 C34 H34A 109.5
C33 C34 H34B 109.5
C33 C34 H34C 109.5
H34A C34 H34B 109.5
H34A C34 H34C 109.5
H34B C34 H34C 109.5
C33 C35 H35A 109.5
C33 C35 H35B 109.5
C33 C35 H35C 109.5
H35A C35 H35B 109.5
H35A C35 H35C 109.5
H35B C35 H35C 109.5
C33 C36 H36A 109.5
C33 C36 H36B 109.5
C33 C36 H36C 109.5
H36A C36 H36B 109.5
H36A C36 H36C 109.5
H36B C36 H36C 109.5
S1 C37 Rh2 70.08(18)
S2 C37 Rh2 70.03(18)
S2 C37 S1 105.2(3)
S3 C37 Rh2 127.6(3)
S3 C37 S1 126.7(3)
S3 C37 S2 128.0(3)
C40 O1 C39 110.5(4)
H38A C38 H38B 109.5
H38A C38 H38C 109.5
H38B C38 H38C 109.5
C39 C38 H38A 109.5
C39 C38 H38B 109.5
C39 C38 H38C 109.5
O1 C39 C38 109.8(5)
O1 C39 H39A 109.7
O1 C39 H39B 109.7
C38 C39 H39A 109.7
C38 C39 H39B 109.7
H39A C39 H39B 108.2
O1 C40 H40A 109.7
O1 C40 H40B 109.7
O1 C40 C41 110.0(5)
H40A C40 H40B 108.2
C41 C40 H40A 109.7
C41 C40 H40B 109.7
C40 C41 H41A 109.5
C40 C41 H41B 109.5
C40 C41 H41C 109.5
H41A C41 H41B 109.5
H41A C41 H41C 109.5
H41B C41 H41C 109.5

loop_
_geom_bond_atom_site_label_1
_geom_bond_atom_site_label_2
_geom_bond_distance
Rh1 S1 2.3661(13)
Rh1 S2 2.3717(14)
Rh1 P1 2.2546(15)
Rh1 P2 2.2510(13)
Rh2 S1 2.3856(13)
Rh2 S2 2.3836(13)
Rh2 P3 2.2741(14)
Rh2 P4 2.2655(13)
Rh2 C37 2.310(5)
S1 C37 1.774(6)
S2 C37 1.773(5)
S3 C37 1.670(6)
P1 C1 1.850(5)
P1 C3 1.903(5)
P1 C7 1.889(5)
P2 C2 1.856(5)
P2 C11 1.909(5)
P2 C15 1.908(5)
P3 C19 1.851(5)
P3 C21 1.899(5)
P3 C25 1.898(5)
P4 C20 1.852(5)
P4 C29 1.887(5)
P4 C33 1.896(5)
C1 H1A 0.9900
C1 H1B 0.9900
C1 C2 1.542(7)
C2 H2A 0.9900
C2 H2B 0.9900
C3 C4 1.537(7)
C3 C5 1.538(7)
C3 C6 1.534(7)
C4 H4A 0.9800
C4 H4B 0.9800
C4 H4C 0.9800
C5 H5A 0.9800
C5 H5B 0.9800
C5 H5C 0.9800
C6 H6A 0.9800
C6 H6B 0.9800
C6 H6C 0.9800
C7 C8 1.526(7)
C7 C9 1.528(7)
C7 C10 1.524(7)
C8 H8A 0.9800
C8 H8B 0.9800
C8 H8C 0.9800
C9 H9A 0.9800
C9 H9B 0.9800
C9 H9C 0.9800
C10 H10A 0.9800
C10 H10B 0.9800
C10 H10C 0.9800
C11 C12 1.517(7)
C11 C13 1.536(7)
C11 C14 1.527(7)
C12 H12A 0.9800
C12 H12B 0.9800
C12 H12C 0.9800
C13 H13A 0.9800
C13 H13B 0.9800
C13 H13C 0.9800
C14 H14A 0.9800
C14 H14B 0.9800
C14 H14C 0.9800
C15 C16 1.529(7)
C15 C17 1.542(7)
C15 C18 1.537(7)
C16 H16A 0.9800
C16 H16B 0.9800
C16 H16C 0.9800
C17 H17A 0.9800
C17 H17B 0.9800
C17 H17C 0.9800
C18 H18A 0.9800
C18 H18B 0.9800
C18 H18C 0.9800
C19 H19A 0.9900
C19 H19B 0.9900
C19 C20 1.529(7)
C20 H20A 0.9900
C20 H20B 0.9900
C21 C22 1.541(7)
C21 C23 1.523(7)
C21 C24 1.540(7)
C22 H22A 0.9800
C22 H22B 0.9800
C22 H22C 0.9800
C23 H23A 0.9800
C23 H23B 0.9800
C23 H23C 0.9800
C24 H24A 0.9800
C24 H24B 0.9800
C24 H24C 0.9800
C25 C26 1.531(7)
C25 C27 1.539(7)
C25 C28 1.533(7)
C26 H26A 0.9800
C26 H26B 0.9800
C26 H26C 0.9800
C27 H27A 0.9800
C27 H27B 0.9800
C27 H27C 0.9800
C28 H28A 0.9800
C28 H28B 0.9800
C28 H28C 0.9800
C29 C30 1.535(7)
C29 C31 1.531(6)
C29 C32 1.532(6)
C30 H30A 0.9800
C30 H30B 0.9800
C30 H30C 0.9800
C31 H31A 0.9800
C31 H31B 0.9800
C31 H31C 0.9800
C32 H32A 0.9800
C32 H32B 0.9800
C32 H32C 0.9800
C33 C34 1.538(7)
C33 C35 1.526(7)
C33 C36 1.539(7)
C34 H34A 0.9800
C34 H34B 0.9800
C34 H34C 0.9800
C35 H35A 0.9800
C35 H35B 0.9800
C35 H35C 0.9800
C36 H36A 0.9800
C36 H36B 0.9800
C36 H36C 0.9800
O1 C39 1.438(6)
O1 C40 1.409(6)
C38 H38A 0.9800
C38 H38B 0.9800
C38 H38C 0.9800
C38 C39 1.489(8)
C39 H39A 0.9900
C39 H39B 0.9900
C40 H40A 0.9900
C40 H40B 0.9900
C40 C41 1.503(8)
C41 H41A 0.9800
C41 H41B 0.9800
C41 H41C 0.9800

loop_
_geom_torsion_atom_site_label_1
_geom_torsion_atom_site_label_2
_geom_torsion_atom_site_label_3
_geom_torsion_atom_site_label_4
_geom_torsion
Rh1 S1 C37 Rh2 95.73(9)
Rh1 S1 C37 S2 34.1(2)
Rh1 S1 C37 S3 -141.6(4)
Rh1 S2 C37 Rh2 -95.69(9)
Rh1 S2 C37 S1 -34.0(2)
Rh1 S2 C37 S3 141.6(4)
Rh1 P1 C1 C2 -25.0(4)
Rh1 P1 C7 C8 -51.4(4)
Rh1 P1 C7 C9 -176.5(3)
Rh1 P1 C7 C10 63.8(4)
Rh1 P2 C2 C1 -25.4(4)
Rh2 S1 C37 S2 -61.7(2)
Rh2 S1 C37 S3 122.7(4)
Rh2 S2 C37 S1 61.7(2)
Rh2 S2 C37 S3 -122.7(4)
Rh2 P3 C19 C20 -27.9(4)
Rh2 P3 C21 C22 -39.3(4)
Rh2 P3 C21 C23 78.3(4)
Rh2 P3 C21 C24 -156.8(3)
Rh2 P3 C25 C26 -47.5(4)
Rh2 P3 C25 C27 -171.8(3)
Rh2 P3 C25 C28 68.5(4)
Rh2 P4 C20 C19 -27.4(4)
Rh2 P4 C29 C30 60.6(3)
Rh2 P4 C29 C31 -54.8(4)
Rh2 P4 C29 C32 -179.8(3)
Rh2 P4 C33 C34 78.3(4)
Rh2 P4 C33 C35 -39.4(4)
Rh2 P4 C33 C36 -158.5(3)
P1 C1 C2 P2 32.0(5)
P3 C19 C20 P4 35.5(4)
C1 P1 C7 C8 -171.2(4)
C1 P1 C7 C9 63.6(4)
C1 P1 C7 C10 -56.1(4)
C3 P1 C1 C2 -150.2(4)
C3 P1 C7 C8 82.1(4)
C3 P1 C7 C9 -43.1(5)
C3 P1 C7 C10 -162.8(4)
C7 P1 C1 C2 97.9(4)
C11 P2 C2 C1 96.5(4)
C15 P2 C2 C1 -151.0(4)
C19 P3 C21 C22 79.5(4)
C19 P3 C21 C23 -162.9(3)
C19 P3 C21 C24 -38.0(4)
C19 P3 C25 C26 -166.8(4)
C19 P3 C25 C27 68.9(4)
C19 P3 C25 C28 -50.8(4)
C20 P4 C29 C30 -58.1(4)
C20 P4 C29 C31 -173.5(4)
C20 P4 C29 C32 61.5(4)
C20 P4 C33 C34 -163.4(3)
C20 P4 C33 C35 78.9(4)
C20 P4 C33 C36 -40.3(4)
C21 P3 C19 C20 -152.6(3)
C21 P3 C25 C26 85.2(4)
C21 P3 C25 C27 -39.1(4)
C21 P3 C25 C28 -158.7(3)
C25 P3 C19 C20 95.0(4)
C25 P3 C21 C22 -170.4(3)
C25 P3 C21 C23 -52.9(4)
C25 P3 C21 C24 72.1(4)
C29 P4 C20 C19 95.3(4)
C29 P4 C33 C34 -54.3(4)
C29 P4 C33 C35 -171.9(3)
C29 P4 C33 C36 68.9(4)
C33 P4 C20 C19 -152.0(3)
C33 P4 C29 C30 -165.3(3)
C33 P4 C29 C31 79.3(4)
C33 P4 C29 C32 -45.6(4)
C39 O1 C40 C41 179.5(5)
C40 O1 C39 C38 176.4(5)
